data_7241543
loop_
_publ_author_name
'Chojnacki, Jaros\/law'
'Mo\'nka, Micha\/l'
'Serdiuk, Illia E.'
'Bojarski, Piotr'
'Po\/lo\'nski, Tadeusz'
'Olszewska, Teresa'

_publ_section_title
;
 Copper(i) halide cluster-based coordination polymers modulated by chiral
 ditopic dithiodianthranilide ligands: synthesis, crystal structure and
 photoluminescence
;
_journal_issue 2
_journal_name_full CrystEngComm
_journal_page_first 299
_journal_page_last 307
_journal_paper_doi 10.1039/D0CE01589J
_journal_volume 23
_journal_year 2021
_chemical_formula_moiety 'C16 H14 Br2 Cu2 N2 S2'
_chemical_formula_sum 'C16 H14 Br2 Cu2 N2 S2'
_chemical_formula_weight 585.31
_space_group_crystal_system monoclinic
_space_group_IT_number 14
_space_group_name_Hall '-P 2yn'
_space_group_name_H-M_alt 'P 1 21/n 1'
_atom_sites_solution_hydrogens geom
_atom_sites_solution_primary dual
_atom_sites_solution_secondary difmap
_audit_creation_date 2020-06-15
_audit_creation_method
;
Olex2 1.2
(compiled 2018.05.29 svn.r3508 for OlexSys, GUI svn.r5506)
;
_audit_update_record
;
2020-07-02 deposited with the CCDC.	2020-11-06 downloaded from the CCDC.
;
_cell_angle_alpha 90
_cell_angle_beta 99.860(15)
_cell_angle_gamma 90
_cell_formula_units_Z 4
_cell_length_a 13.306(3)
_cell_length_b 10.4481(12)
_cell_length_c 13.639(3)
_cell_measurement_reflns_used 26739
_cell_measurement_temperature 120
_cell_measurement_theta_max 29.67
_cell_measurement_theta_min 1.98
_cell_volume 1868.1(6)
_computing_cell_refinement 'X-Area Recipe 1.33.0.0 (STOE, 2015)'
_computing_data_collection 'X-Area WinXpose 2.0.22.0 (STOE, 2016)'
_computing_data_reduction 'X-Area Integrate 1.72.0.0 (STOE, 2018) X-Area X-Red32 1.63.4.0 (STOE, 2017)'
_computing_molecular_graphics 'Olex2 (Dolomanov et al., 2009)'
_computing_publication_material 'Olex2 (Dolomanov et al., 2009)'
_computing_structure_refinement 'ShelXL (Sheldrick, 2015)'
_computing_structure_solution 'ShelXT (Sheldrick, 2015)'
_diffrn_ambient_temperature 120.0
_diffrn_detector_area_resol_mean 6.67
_diffrn_measured_fraction_theta_full 1.000
_diffrn_measured_fraction_theta_max 0.988
_diffrn_measurement_device_type 'STOE IPDS 2T'
_diffrn_measurement_method 'rotation method, \w scans'
_diffrn_radiation_type MoK\a
_diffrn_radiation_wavelength 0.71073
_diffrn_reflns_av_R_equivalents 0.0848
_diffrn_reflns_av_unetI/netI 0.0475
_diffrn_reflns_Laue_measured_fraction_full 1.000
_diffrn_reflns_Laue_measured_fraction_max 0.988
_diffrn_reflns_limit_h_max 18
_diffrn_reflns_limit_h_min -18
_diffrn_reflns_limit_k_max 14
_diffrn_reflns_limit_k_min -14
_diffrn_reflns_limit_l_max 18
_diffrn_reflns_limit_l_min -18
_diffrn_reflns_number 24955
_diffrn_reflns_point_group_measured_fraction_full 1.000
_diffrn_reflns_point_group_measured_fraction_max 0.988
_diffrn_reflns_theta_full 25.242
_diffrn_reflns_theta_max 29.270
_diffrn_reflns_theta_min 1.976
_diffrn_source 'GeniX Mo, 0.05 x 0.05 mm2 microfocus'
_exptl_absorpt_coefficient_mu 6.778
_exptl_absorpt_correction_T_max 0.2067
_exptl_absorpt_correction_T_min 0.0987
_exptl_absorpt_correction_type integration
_exptl_absorpt_process_details
'STOE X-Red32, absorption correction by Gaussian integration, analogous to P. Coppens, "The Evaluation of Absorption and Extinction in Single-Crystal Structure Analysis", published in F. R. Ahmed (Editor), "Crystallographic Computing", Munksgaard, Copenhagen (1970), 255 - 270'
_exptl_crystal_colour yellow
_exptl_crystal_colour_primary yellow
_exptl_crystal_density_diffrn 2.081
_exptl_crystal_density_method 'not measured'
_exptl_crystal_description prism
_exptl_crystal_F_000 1136
_exptl_crystal_size_max 0.45
_exptl_crystal_size_mid 0.31
_exptl_crystal_size_min 0.28
_refine_diff_density_max 1.488
_refine_diff_density_min -1.322
_refine_diff_density_rms 0.210
_refine_ls_extinction_method none
_refine_ls_goodness_of_fit_ref 1.061
_refine_ls_hydrogen_treatment constr
_refine_ls_matrix_type full
_refine_ls_number_parameters 219
_refine_ls_number_reflns 5043
_refine_ls_number_restraints 0
_refine_ls_restrained_S_all 1.061
_refine_ls_R_factor_all 0.0628
_refine_ls_R_factor_gt 0.0526
_refine_ls_shift/su_max 0.001
_refine_ls_shift/su_mean 0.000
_refine_ls_structure_factor_coef Fsqd
_refine_ls_weighting_details 'w=1/[\s^2^(Fo^2^)+(0.1022P)^2^] where P=(Fo^2^+2Fc^2^)/3'
_refine_ls_weighting_scheme calc
_refine_ls_wR_factor_gt 0.1395
_refine_ls_wR_factor_ref 0.1473
_reflns_Friedel_coverage 0.000
_reflns_number_gt 4157
_reflns_number_total 5043
_reflns_threshold_expression 'I > 2\s(I)'
_cod_data_source_file d0ce01589j2.cif
_cod_data_source_block 3
_cod_depositor_comments 'Adding full bibliography for 7241541--7241550.cif.'
_cod_database_code 7241543
_shelx_shelxl_version_number 2018/3
_shelx_space_group_comment
;
The symmetry employed for this shelxl refinement is uniquely defined
by the following loop, which should always be used as a source of
symmetry information in preference to the above space-group names.
They are only intended as comments.
;
_shelx_estimated_absorpt_t_max 0.253
_shelx_estimated_absorpt_t_min 0.150
_olex2_refinement_description
;
1. Fixed Uiso
 At 1.2 times of:
  All C(H) groups
 At 1.5 times of:
  All C(H,H,H) groups
2.a Aromatic/amide H refined with riding coordinates:
 C3(H3), C4(H4), C5(H5), C6(H6), C11(H11), C12(H12), C13(H13), C15(H15)
2.b Idealised Me refined as rotating group:
 C8(H8A,H8B,H8C), C16(H16A,H16B,H16C)
;
_olex2_submission_special_instructions 'No special instructions were received'

loop_
_space_group_symop_operation_xyz
'x, y, z'
'-x+1/2, y+1/2, -z+1/2'
'-x, -y, -z'
'x-1/2, -y-1/2, z-1/2'

loop_
_atom_site_label
_atom_site_type_symbol
_atom_site_fract_x
_atom_site_fract_y
_atom_site_fract_z
_atom_site_U_iso_or_equiv
_atom_site_adp_type
_atom_site_occupancy
_atom_site_site_symmetry_order
_atom_site_calc_flag
_atom_site_refinement_flags_posn
_atom_site_refinement_flags_adp
_atom_site_refinement_flags_occupancy
_atom_site_disorder_assembly
_atom_site_disorder_group
Br1 Br 0.84996(4) 0.16475(4) 0.65221(3) 0.03039(14) Uani 1 1 d . . . . .
Br2 Br 0.88057(3) 0.01037(4) 0.39356(3) 0.02060(12) Uani 1 1 d . . . . .
Cu1 Cu 0.87147(4) 0.20853(5) 0.48670(4) 0.02396(15) Uani 1 1 d . . . . .
Cu2 Cu 0.92234(4) 0.97163(5) 0.58141(4) 0.02592(15) Uani 1 1 d . . . . .
S1 S 0.90198(8) 0.38935(9) 0.41274(8) 0.0206(2) Uani 1 1 d . . . . .
S2 S 0.90186(8) 0.78656(9) 0.65983(7) 0.0187(2) Uani 1 1 d . . . . .
N1 N 0.8140(3) 0.6157(3) 0.3972(2) 0.0168(6) Uani 1 1 d . . . . .
N2 N 0.7902(3) 0.5778(3) 0.6253(2) 0.0165(6) Uani 1 1 d . . . . .
C1 C 0.8107(3) 0.4946(3) 0.4285(3) 0.0172(7) Uani 1 1 d . . . . .
C2 C 0.7224(3) 0.4564(3) 0.4746(3) 0.0177(7) Uani 1 1 d . . . . .
C3 C 0.6494(3) 0.3734(4) 0.4229(3) 0.0237(8) Uani 1 1 d . . . . .
H3 H 0.655103 0.345934 0.357639 0.028 Uiso 1 1 calc R . . . .
C4 C 0.5685(4) 0.3310(4) 0.4670(4) 0.0282(9) Uani 1 1 d . . . . .
H4 H 0.518446 0.275498 0.431629 0.034 Uiso 1 1 calc R . . . .
C5 C 0.5613(4) 0.3697(5) 0.5621(4) 0.0298(9) Uani 1 1 d . . . . .
H5 H 0.506974 0.338777 0.592600 0.036 Uiso 1 1 calc R . . . .
C6 C 0.6324(3) 0.4533(4) 0.6141(3) 0.0225(8) Uani 1 1 d . . . . .
H6 H 0.626432 0.480407 0.679365 0.027 Uiso 1 1 calc R . . . .
C7 C 0.7119(3) 0.4966(3) 0.5699(3) 0.0175(7) Uani 1 1 d . . . . .
C8 C 0.8525(3) 0.5210(4) 0.7133(3) 0.0215(8) Uani 1 1 d . . . . .
H8A H 0.827627 0.434534 0.723591 0.032 Uiso 1 1 calc GR . . . .
H8B H 0.847939 0.573808 0.771745 0.032 Uiso 1 1 calc GR . . . .
H8C H 0.923692 0.516470 0.703549 0.032 Uiso 1 1 calc GR . . . .
C9 C 0.8071(3) 0.6972(3) 0.5976(3) 0.0144(7) Uani 1 1 d . . . . .
C10 C 0.7371(3) 0.7524(3) 0.5106(3) 0.0152(7) Uani 1 1 d . . . . .
C11 C 0.6748(3) 0.8551(4) 0.5252(3) 0.0207(8) Uani 1 1 d . . . . .
H11 H 0.675408 0.887348 0.590394 0.025 Uiso 1 1 calc R . . . .
C12 C 0.6119(3) 0.9107(4) 0.4449(3) 0.0228(8) Uani 1 1 d . . . . .
H12 H 0.568518 0.979805 0.455156 0.027 Uiso 1 1 calc R . . . .
C13 C 0.6126(3) 0.8650(4) 0.3495(3) 0.0210(8) Uani 1 1 d . . . . .
H13 H 0.568953 0.902722 0.294704 0.025 Uiso 1 1 calc R . . . .
C14 C 0.7395(3) 0.7094(3) 0.4150(3) 0.0162(7) Uani 1 1 d . . . . .
C15 C 0.6765(3) 0.7646(4) 0.3332(3) 0.0194(7) Uani 1 1 d . . . . .
H15 H 0.677328 0.734090 0.267729 0.023 Uiso 1 1 calc R . . . .
C16 C 0.8948(4) 0.6584(4) 0.3442(3) 0.0230(8) Uani 1 1 d . . . . .
H16A H 0.961505 0.637294 0.383508 0.034 Uiso 1 1 calc GR . . . .
H16B H 0.889825 0.751234 0.334082 0.034 Uiso 1 1 calc GR . . . .
H16C H 0.887230 0.615385 0.279507 0.034 Uiso 1 1 calc GR . . . .

loop_
_atom_site_aniso_label
_atom_site_aniso_U_11
_atom_site_aniso_U_22
_atom_site_aniso_U_33
_atom_site_aniso_U_23
_atom_site_aniso_U_13
_atom_site_aniso_U_12
Br1 0.0427(3) 0.0233(2) 0.0310(3) 0.00433(15) 0.0229(2) 0.00437(17)
Br2 0.0203(2) 0.0197(2) 0.0226(2) 0.00013(13) 0.00613(16) -0.00238(13)
Cu1 0.0249(3) 0.0213(3) 0.0272(3) 0.00380(19) 0.0088(2) 0.00055(19)
Cu2 0.0281(3) 0.0223(3) 0.0284(3) 0.00169(19) 0.0078(2) -0.0033(2)
S1 0.0246(5) 0.0194(4) 0.0203(5) 0.0011(3) 0.0114(4) 0.0029(4)
S2 0.0182(5) 0.0194(4) 0.0177(5) -0.0002(3) 0.0012(4) -0.0026(3)
N1 0.0166(16) 0.0182(14) 0.0171(15) 0.0024(11) 0.0067(12) 0.0015(12)
N2 0.0165(15) 0.0225(15) 0.0109(14) 0.0017(11) 0.0034(12) -0.0041(12)
C1 0.022(2) 0.0175(15) 0.0129(17) -0.0028(12) 0.0061(15) -0.0026(13)
C2 0.0192(19) 0.0184(16) 0.0173(18) 0.0010(13) 0.0082(15) -0.0009(13)
C3 0.028(2) 0.0236(17) 0.021(2) -0.0056(15) 0.0070(17) -0.0105(16)
C4 0.022(2) 0.031(2) 0.032(2) -0.0040(17) 0.0053(18) -0.0102(17)
C5 0.022(2) 0.038(2) 0.032(2) 0.0001(18) 0.0135(18) -0.0116(18)
C6 0.022(2) 0.0277(19) 0.0201(19) 0.0027(15) 0.0106(16) -0.0072(15)
C7 0.0159(18) 0.0216(16) 0.0155(17) 0.0008(13) 0.0041(14) -0.0022(13)
C8 0.020(2) 0.0280(18) 0.0157(18) 0.0017(14) 0.0021(15) 0.0021(15)
C9 0.0148(17) 0.0159(14) 0.0140(16) 0.0002(12) 0.0070(13) 0.0025(12)
C10 0.0143(17) 0.0172(15) 0.0142(17) 0.0008(12) 0.0026(13) 0.0010(12)
C11 0.0180(19) 0.0252(18) 0.0208(19) -0.0009(14) 0.0088(15) 0.0022(14)
C12 0.0183(19) 0.030(2) 0.021(2) 0.0033(15) 0.0068(16) 0.0055(15)
C13 0.0165(19) 0.0260(18) 0.0205(19) 0.0063(15) 0.0028(15) 0.0031(15)
C14 0.0151(17) 0.0181(16) 0.0163(18) -0.0011(13) 0.0054(14) -0.0028(13)
C15 0.0161(18) 0.0259(18) 0.0160(18) 0.0019(14) 0.0025(15) -0.0006(14)
C16 0.030(2) 0.0180(16) 0.026(2) 0.0032(14) 0.0187(18) 0.0005(15)

loop_
_atom_type_symbol
_atom_type_description
_atom_type_scat_dispersion_real
_atom_type_scat_dispersion_imag
_atom_type_scat_source
C C 0.0033 0.0016 'International Tables Vol C Tables 4.2.6.8 and 6.1.1.4'
H H 0.0000 0.0000 'International Tables Vol C Tables 4.2.6.8 and 6.1.1.4'
Br Br -0.2901 2.4595 'International Tables Vol C Tables 4.2.6.8 and 6.1.1.4'
Cu Cu 0.3201 1.2651 'International Tables Vol C Tables 4.2.6.8 and 6.1.1.4'
N N 0.0061 0.0033 'International Tables Vol C Tables 4.2.6.8 and 6.1.1.4'
S S 0.1246 0.1234 'International Tables Vol C Tables 4.2.6.8 and 6.1.1.4'

loop_
_geom_angle_atom_site_label_1
_geom_angle_atom_site_label_2
_geom_angle_atom_site_label_3
_geom_angle
_geom_angle_site_symmetry_1
_geom_angle_site_symmetry_3
_geom_angle_publ_flag
Cu1 Br1 Cu2 70.75(2) . 1_545 ?
Cu1 Br2 Cu2 68.59(2) . 1_545 ?
Cu1 Br2 Cu2 90.52(2) . 3_766 ?
Cu2 Br2 Cu2 80.70(3) 1_545 3_766 ?
Br1 Cu1 Br2 110.91(2) . . ?
Br1 Cu1 Cu2 56.81(2) . 1_545 ?
Br2 Cu1 Cu2 57.66(2) . 1_545 ?
S1 Cu1 Br1 131.40(4) . . ?
S1 Cu1 Br2 117.22(4) . . ?
S1 Cu1 Cu2 155.53(4) . 1_545 ?
Br1 Cu2 Br2 109.78(3) 1_565 3_766 ?
Br1 Cu2 Br2 103.13(3) 1_565 1_565 ?
Br1 Cu2 Cu1 52.44(2) 1_565 1_565 ?
Br2 Cu2 Br2 99.30(3) 1_565 3_766 ?
Br2 Cu2 Cu1 53.751(18) 1_565 1_565 ?
Br2 Cu2 Cu1 98.90(2) 3_766 1_565 ?
S2 Cu2 Br1 115.10(4) . 1_565 ?
S2 Cu2 Br2 126.08(3) . 1_565 ?
S2 Cu2 Br2 101.65(3) . 3_766 ?
S2 Cu2 Cu1 158.97(4) . 1_565 ?
C1 S1 Cu1 107.94(14) . . ?
C9 S2 Cu2 112.32(13) . . ?
C1 N1 C14 121.8(3) . . ?
C1 N1 C16 120.9(3) . . ?
C14 N1 C16 117.4(3) . . ?
C7 N2 C8 116.5(3) . . ?
C9 N2 C7 122.7(3) . . ?
C9 N2 C8 120.8(3) . . ?
N1 C1 S1 121.0(3) . . ?
N1 C1 C2 117.6(3) . . ?
C2 C1 S1 121.4(3) . . ?
C3 C2 C1 119.1(4) . . ?
C7 C2 C1 121.9(4) . . ?
C7 C2 C3 119.0(4) . . ?
C4 C3 C2 120.0(4) . . ?
C5 C4 C3 119.8(4) . . ?
C4 C5 C6 120.9(4) . . ?
C7 C6 C5 119.2(4) . . ?
C2 C7 N2 118.9(3) . . ?
C6 C7 N2 119.9(4) . . ?
C6 C7 C2 121.0(4) . . ?
N2 C9 S2 121.7(3) . . ?
N2 C9 C10 118.2(3) . . ?
C10 C9 S2 120.0(3) . . ?
C11 C10 C9 119.4(3) . . ?
C14 C10 C9 120.7(3) . . ?
C14 C10 C11 119.7(4) . . ?
C12 C11 C10 120.3(4) . . ?
C13 C12 C11 119.8(4) . . ?
C12 C13 C15 120.8(4) . . ?
C10 C14 N1 120.4(3) . . ?
C10 C14 C15 120.7(4) . . ?
C15 C14 N1 118.7(3) . . ?
C13 C15 C14 118.8(4) . . ?

loop_
_geom_bond_atom_site_label_1
_geom_bond_atom_site_label_2
_geom_bond_distance
_geom_bond_site_symmetry_2
_geom_bond_publ_flag
Br1 Cu1 2.3682(8) . ?
Br1 Cu2 2.4998(7) 1_545 ?
Br2 Cu1 2.4428(7) . ?
Br2 Cu2 2.5592(8) 1_545 ?
Br2 Cu2 2.5927(9) 3_766 ?
Cu1 Cu2 2.8202(8) 1_545 ?
Cu1 S1 2.2118(11) . ?
Cu2 S2 2.2488(11) . ?
S1 C1 1.679(4) . ?
S2 C9 1.678(4) . ?
N1 C1 1.338(5) . ?
N1 C14 1.444(5) . ?
N1 C16 1.464(5) . ?
N2 C7 1.451(5) . ?
N2 C8 1.463(5) . ?
N2 C9 1.334(4) . ?
C1 C2 1.480(5) . ?
C2 C3 1.400(5) . ?
C2 C7 1.395(5) . ?
C3 C4 1.393(6) . ?
C4 C5 1.378(7) . ?
C5 C6 1.390(6) . ?
C6 C7 1.380(5) . ?
C9 C10 1.493(5) . ?
C10 C11 1.390(5) . ?
C10 C14 1.385(5) . ?
C11 C12 1.387(6) . ?
C12 C13 1.387(6) . ?
C13 C15 1.392(6) . ?
C14 C15 1.400(5) . ?
